data_2012197
loop_
_publ_author_name
'Raubenheimer, Helgard G.'
'Stenzel, Oleg'
'Esterhuysen, Matthias W.'

_publ_section_title
;
 Bis(2,4,7-trimethylindenyl)cobalt(II) and
 <i>rac</i>-2,2',4,4',7,7'-hexamethyl-1,1'-biindene
;
_journal_issue 9
_journal_name_full 'Acta Crystallographica Section C'
_journal_page_first 1056
_journal_page_last 1059
_journal_paper_doi 10.1107/S010827010100974X
_journal_volume 57
_journal_year 2001
_chemical_formula_iupac '[Co(C12 H13)2 ]'
_chemical_formula_moiety 'C24 H26 Co1'
_chemical_formula_sum 'C24 H26 Co'
_chemical_formula_weight 373.38
_chemical_melting_point 440.15
_chemical_name_systematic
;
  Bis(2,4,7-trimethylindenyl)cobalt(II)
;
_space_group_IT_number 2
_symmetry_cell_setting triclinic
_symmetry_space_group_name_Hall '-P 1'
_symmetry_space_group_name_H-M 'P -1'
_audit_creation_method SHELXL-97
_cell_angle_alpha 81.578(2)
_cell_angle_beta 69.260(2)
_cell_angle_gamma 85.453(2)
_cell_formula_units_Z 1
_cell_length_a 7.4150(3)
_cell_length_b 7.9299(3)
_cell_length_c 8.8881(4)
_cell_measurement_reflns_used 4872
_cell_measurement_temperature 173(2)
_cell_measurement_theta_max 26.00
_cell_measurement_theta_min 2.47
_cell_volume 483.27(4)
_computing_cell_refinement 'DENZO-SMN (Otwinowski & Minor, 1997)'
_computing_data_collection 'COLLECT (Nonius, 1999) '
_computing_data_reduction 'DENZO-SMN (Otwinowski & Minor, 1997)'
_computing_molecular_graphics 'ORTEP-III for Windows (Farrugia, 1997)'
_computing_publication_material 'WINGX (Farrugia, 1999)'
_computing_structure_refinement 'SHELXL97 (Sheldrick, 1997)'
_computing_structure_solution 'SHELXS97 (Sheldrick, 1997)'
_diffrn_ambient_temperature 173(2)
_diffrn_measured_fraction_theta_full .998
_diffrn_measured_fraction_theta_max .998
_diffrn_measurement_device_type 'Nonius Kappa CCD'
_diffrn_measurement_method '\f and \w scans to fill Ewald sphere'
_diffrn_radiation_monochromator graphite
_diffrn_radiation_source 'fine-focus sealed tube'
_diffrn_radiation_type MoK\a
_diffrn_radiation_wavelength .71073
_diffrn_reflns_av_R_equivalents .0441
_diffrn_reflns_av_sigmaI/netI .0376
_diffrn_reflns_limit_h_max 9
_diffrn_reflns_limit_h_min -8
_diffrn_reflns_limit_k_max 9
_diffrn_reflns_limit_k_min -9
_diffrn_reflns_limit_l_max 10
_diffrn_reflns_limit_l_min -10
_diffrn_reflns_number 4872
_diffrn_reflns_theta_full 26.00
_diffrn_reflns_theta_max 26.00
_diffrn_reflns_theta_min 2.47
_exptl_absorpt_coefficient_mu .890
_exptl_absorpt_correction_T_max .9163
_exptl_absorpt_correction_T_min .7517
_exptl_absorpt_correction_type empirical
_exptl_absorpt_process_details '(DENZO-SMN; Otwinowski & Minor, 1997)'
_exptl_crystal_colour black
_exptl_crystal_density_diffrn 1.283
_exptl_crystal_density_method 'not measured'
_exptl_crystal_description prism
_exptl_crystal_F_000 197
_exptl_crystal_size_max .34
_exptl_crystal_size_mid .20
_exptl_crystal_size_min .10
_refine_diff_density_max .247
_refine_diff_density_min -.455
_refine_ls_extinction_method none
_refine_ls_goodness_of_fit_ref 1.131
_refine_ls_hydrogen_treatment constr
_refine_ls_matrix_type full
_refine_ls_number_parameters 118
_refine_ls_number_reflns 1903
_refine_ls_number_restraints 0
_refine_ls_restrained_S_all 1.131
_refine_ls_R_factor_all .0330
_refine_ls_R_factor_gt .0309
_refine_ls_shift/su_max .001
_refine_ls_shift/su_mean .000
_refine_ls_structure_factor_coef Fsqd
_refine_ls_weighting_details 'calc w=1/[\s^2^(Fo^2^)+(0.0242P)^2^+0.2378P] where P=(Fo^2^+2Fc^2^)/3'
_refine_ls_weighting_scheme calc
_refine_ls_wR_factor_ref .0744
_reflns_number_gt 1827
_reflns_number_total 1903
_reflns_threshold_expression I>2\s(I)
_cod_data_source_file de1172.cif
_cod_data_source_block I
_cod_depositor_comments
;
The following automatic conversions were performed:

'_chemical_melting_point' value '167\%C' was changed to '440.15' - it
was converted from degrees Celsius(C) to Kelvins(K).

Automatic conversion script
Id: cif_fix_values 1646 2011-03-28 12:23:43Z adriana 

The following automatic conversions were performed:

'_chemical_melting_point' value '167\%C' was changed to '440.15' - it
was converted from degrees Celsius(C) to Kelvins(K).

Automatic conversion script
Id: cif_fix_values 1715 2011-07-08 13:25:40Z adriana 
;
_cod_original_cell_volume 483.27(3)
_cod_original_sg_symbol_H-M P-1
_cod_database_code 2012197

loop_
_symmetry_equiv_pos_as_xyz
'x, y, z'
'-x, -y, -z'

loop_
_atom_site_label
_atom_site_fract_x
_atom_site_fract_y
_atom_site_fract_z
_atom_site_U_iso_or_equiv
_atom_site_adp_type
_atom_site_calc_flag
_atom_site_refinement_flags
_atom_site_occupancy
_atom_site_disorder_assembly
_atom_site_disorder_group
_atom_site_type_symbol
C21 .3764(3) .9123(3) .7093(3) .0460(6) Uani d . 1 . . C
H21C .4655 .8174 .6696 .069 Uiso calc R 1 . . H
H21B .4485 1.0044 .7219 .069 Uiso calc R 1 . . H
H21A .3120 .9545 .6314 .069 Uiso calc R 1 . . H
C2 .2281(3) .8518(2) .8702(2) .0255(4) Uani d . 1 . . C
C1 .0506(3) .7779(2) .8960(2) .0250(4) Uani d . 1 . . C
H1 -.0003 .7662 .8139 .030 Uiso calc R 1 . . H
C9 -.0410(3) .7231(2) 1.0672(2) .0223(4) Uani d . 1 . . C
C8 -.2161(3) .6403(2) 1.1557(3) .0339(5) Uani d . 1 . . C
C7 -.2609(3) .6081(3) 1.3208(3) .0491(7) Uani d . 1 . . C
H7 -.3760 .5501 1.3839 .059 Uiso calc R 1 . . H
C6 -.1444(4) .6569(3) 1.4002(3) .0497(7) Uani d . 1 . . C
H6 -.1823 .6293 1.5145 .060 Uiso calc R 1 . . H
C5 .0230(3) .7435(3) 1.3184(2) .0354(5) Uani d . 1 . . C
C4 .0766(3) .7760(2) 1.1476(2) .0223(4) Uani d . 1 . . C
C3 .2378(3) .8639(2) 1.0248(2) .0241(4) Uani d . 1 . . C
H3 .3342 .9203 1.0443 .029 Uiso calc R 1 . . H
C81 -.3421(3) .5924(3) 1.0702(4) .0520(7) Uani d . 1 . . C
H81B -.4565 .5363 1.1496 .078 Uiso calc R 1 . . H
H81A -.2703 .5143 .9921 .078 Uiso calc R 1 . . H
H81C -.3820 .6953 1.0128 .078 Uiso calc R 1 . . H
C51 .1488(4) .8009(4) 1.4010(3) .0572(8) Uani d . 1 . . C
H51B .0947 .7634 1.5178 .086 Uiso calc R 1 . . H
H51A .1545 .9256 1.3822 .086 Uiso calc R 1 . . H
H51C .2791 .7511 1.3568 .086 Uiso calc R 1 . . H
Co .0000 1.0000 1.0000 .01748(12) Uani d S 1 . . Co

loop_
_atom_site_aniso_label
_atom_site_aniso_U_11
_atom_site_aniso_U_22
_atom_site_aniso_U_33
_atom_site_aniso_U_12
_atom_site_aniso_U_13
_atom_site_aniso_U_23
C21 .0413(13) .0403(13) .0340(12) .0054(10) .0109(10) .0007(10)
C2 .0249(10) .0208(9) .0240(10) .0067(7) -.0023(8) -.0009(7)
C1 .0315(10) .0217(9) .0250(10) .0062(8) -.0144(8) -.0051(8)
C9 .0211(9) .0141(8) .0312(10) .0038(7) -.0096(8) -.0020(7)
C8 .0224(10) .0155(9) .0566(14) .0018(7) -.0075(9) .0011(9)
C7 .0331(12) .0313(12) .0561(16) -.0005(10) .0098(11) .0139(11)
C6 .0614(17) .0398(13) .0263(12) .0139(12) .0017(11) .0119(10)
C5 .0493(13) .0305(11) .0252(11) .0149(10) -.0159(10) -.0010(8)
C4 .0243(9) .0186(9) .0235(10) .0069(7) -.0100(8) -.0006(7)
C3 .0191(9) .0196(9) .0348(11) .0033(7) -.0121(8) -.0026(8)
C81 .0305(12) .0276(11) .104(2) -.0008(9) -.0301(13) -.0102(13)
C51 .087(2) .0606(17) .0384(14) .0211(15) -.0416(15) -.0133(12)
Co .01790(19) .01635(18) .01786(19) .00179(12) -.00674(14) -.00104(13)

loop_
_atom_type_symbol
_atom_type_description
_atom_type_scat_dispersion_real
_atom_type_scat_dispersion_imag
_atom_type_scat_source
C C .0033 .0016 'International Tables Vol C Tables 4.2.6.8 and 6.1.1.4'
H H .0000 .0000 'International Tables Vol C Tables 4.2.6.8 and 6.1.1.4'
Co Co .3494 .9721 'International Tables Vol C Tables 4.2.6.8 and 6.1.1.4'

loop_
_geom_angle_atom_site_label_1
_geom_angle_atom_site_label_2
_geom_angle_atom_site_label_3
_geom_angle_site_symmetry_1
_geom_angle_site_symmetry_3
_geom_angle
_geom_angle_publ_flag
C2 C21 H21C . . 109.5 ?
C2 C21 H21B . . 109.5 ?
H21C C21 H21B . . 109.5 ?
C2 C21 H21A . . 109.5 ?
H21C C21 H21A . . 109.5 ?
H21B C21 H21A . . 109.5 ?
C1 C2 C3 . . 107.39(16) yes
C1 C2 C21 . . 126.50(19) ?
C3 C2 C21 . . 126.07(19) ?
C1 C2 Co . . 69.49(10) yes
C3 C2 Co . . 69.46(10) yes
C21 C2 Co . . 124.70(14) yes
C2 C1 C9 . . 108.98(16) yes
C2 C1 Co . . 70.40(10) yes
C9 C1 Co . . 75.90(10) yes
C2 C1 H1 . . 125.5 ?
C9 C1 H1 . . 125.5 ?
Co C1 H1 . . 119.9 ?
C8 C9 C4 . . 121.08(19) ?
C8 C9 C1 . . 131.74(19) ?
C4 C9 C1 . . 107.11(16) yes
C8 C9 Co . . 127.07(13) ?
C4 C9 Co . . 71.32(10) yes
C1 C9 Co . . 64.66(10) yes
C7 C8 C9 . . 116.3(2) ?
C7 C8 C81 . . 123.3(2) ?
C9 C8 C81 . . 120.4(2) ?
C8 C7 C6 . . 122.9(2) ?
C8 C7 H7 . . 118.5 ?
C6 C7 H7 . . 118.5 ?
C5 C6 C7 . . 122.3(2) ?
C5 C6 H6 . . 118.9 ?
C7 C6 H6 . . 118.9 ?
C6 C5 C4 . . 116.6(2) ?
C6 C5 C51 . . 123.4(2) ?
C4 C5 C51 . . 120.0(2) ?
C5 C4 C9 . . 120.78(18) ?
C5 C4 C3 . . 131.90(19) ?
C9 C4 C3 . . 107.29(16) yes
C5 C4 Co . . 128.43(13) ?
C9 C4 Co . . 70.98(10) yes
C3 C4 Co . . 64.54(9) yes
C2 C3 C4 . . 108.65(16) yes
C2 C3 Co . . 70.30(10) yes
C4 C3 Co . . 76.04(10) yes
C2 C3 H3 . . 125.7 ?
C4 C3 H3 . . 125.7 ?
Co C3 H3 . . 119.7 ?
C8 C81 H81B . . 109.5 ?
C8 C81 H81A . . 109.5 ?
H81B C81 H81A . . 109.5 ?
C8 C81 H81C . . 109.5 ?
H81B C81 H81C . . 109.5 ?
H81A C81 H81C . . 109.5 ?
C5 C51 H51B . . 109.5 ?
C5 C51 H51A . . 109.5 ?
H51B C51 H51A . . 109.5 ?
C5 C51 H51C . . 109.5 ?
H51B C51 H51C . . 109.5 ?
H51A C51 H51C . . 109.5 ?
C1 Co C1 2_577 . 180.0 ?
C1 Co C3 2_577 2_577 67.42(7) ?
C1 Co C3 . 2_577 112.58(7) ?
C1 Co C3 2_577 . 112.58(7) ?
C1 Co C3 . . 67.42(7) ?
C3 Co C3 2_577 . 180.0000(10) ?
C1 Co C2 2_577 2_577 40.10(8) ?
C1 Co C2 . 2_577 139.90(8) ?
C3 Co C2 2_577 2_577 40.23(8) ?
C3 Co C2 . 2_577 139.77(8) ?
C1 Co C2 2_577 . 139.90(8) ?
C1 Co C2 . . 40.10(8) ?
C3 Co C2 2_577 . 139.77(8) ?
C3 Co C2 . . 40.23(8) ?
C2 Co C2 2_577 . 180.0000(10) ?
C1 Co C9 2_577 2_577 39.44(7) ?
C1 Co C9 . 2_577 140.56(7) ?
C3 Co C9 2_577 2_577 65.65(7) ?
C3 Co C9 . 2_577 114.35(7) ?
C2 Co C9 2_577 2_577 65.89(7) ?
C2 Co C9 . 2_577 114.11(7) ?
C1 Co C9 2_577 . 140.56(7) ?
C1 Co C9 . . 39.44(7) ?
C3 Co C9 2_577 . 114.35(7) ?
C3 Co C9 . . 65.65(7) ?
C2 Co C9 2_577 . 114.11(7) ?
C2 Co C9 . . 65.89(7) ?
C9 Co C9 2_577 . 180.0 ?
C1 Co C4 2_577 2_577 65.47(7) ?
C1 Co C4 . 2_577 114.53(7) ?
C3 Co C4 2_577 2_577 39.41(7) ?
C3 Co C4 . 2_577 140.59(7) ?
C2 Co C4 2_577 2_577 65.81(7) ?
C2 Co C4 . 2_577 114.19(7) ?
C9 Co C4 2_577 2_577 37.71(7) ?
C9 Co C4 . 2_577 142.29(7) ?
C1 Co C4 2_577 . 114.53(7) ?
C1 Co C4 . . 65.47(7) ?
C3 Co C4 2_577 . 140.59(7) ?
C3 Co C4 . . 39.41(7) ?
C2 Co C4 2_577 . 114.19(7) ?
C2 Co C4 . . 65.81(7) ?
C9 Co C4 2_577 . 142.29(7) ?
C9 Co C4 . . 37.71(7) ?
C4 Co C4 2_577 . 180.0000(10) ?

loop_
_geom_bond_atom_site_label_1
_geom_bond_atom_site_label_2
_geom_bond_site_symmetry_2
_geom_bond_distance
_geom_bond_publ_flag
C21 C2 . 1.501(3) yes
C21 H21C . .9800 ?
C21 H21B . .9800 ?
C21 H21A . .9800 ?
C2 C1 . 1.413(3) yes
C2 C3 . 1.418(3) yes
C2 Co . 2.0672(17) yes
C1 C9 . 1.445(3) yes
C1 Co . 2.0553(18) yes
C1 H1 . .9500 ?
C9 C8 . 1.413(3) ?
C9 C4 . 1.427(3) yes
C9 Co . 2.2056(17) yes
C8 C7 . 1.374(3) ?
C8 C81 . 1.496(3) ?
C7 C6 . 1.399(4) ?
C7 H7 . .9500 ?
C6 C5 . 1.375(4) ?
C6 H6 . .9500 ?
C5 C4 . 1.415(3) ?
C5 C51 . 1.506(3) ?
C4 C3 . 1.446(3) yes
C4 Co . 2.2100(17) yes
C3 Co . 2.0562(17) yes
C3 H3 . .9500 ?
C81 H81B . .9800 ?
C81 H81A . .9800 ?
C81 H81C . .9800 ?
C51 H51B . .9800 ?
C51 H51A . .9800 ?
C51 H51C . .9800 ?
Co C1 2_577 2.0553(18) ?
Co C3 2_577 2.0562(17) ?
Co C2 2_577 2.0672(18) ?
Co C9 2_577 2.2056(17) ?
Co C4 2_577 2.2100(17) ?
